data_1502122
loop_
_publ_author_name
'Rose, Bradley D.'
'Chase, Daniel T.'
'Weber, Christopher D.'
'Zakharov, Lev N.'
'Lonergan, Mark C.'
'Haley, Michael M.'

_publ_section_title
;
 Synthesis, crystal structures, and photophysical properties of
 electron-accepting diethynylindenofluorenediones.
;
_journal_issue 8
_journal_name_full 'Organic letters'
_journal_page_first 2106
_journal_page_last 2109
_journal_paper_doi 10.1021/ol200525g
_journal_volume 13
_journal_year 2011
_chemical_formula_sum 'C60 H38 O2 Si2'
_chemical_formula_weight 847.08
_chemical_name_systematic
;

 ?

;
_space_group_IT_number 2
_symmetry_cell_setting triclinic
_symmetry_space_group_name_Hall '-P 1'
_symmetry_space_group_name_H-M 'P -1'
_atom_sites_solution_hydrogens difmap
_atom_sites_solution_primary direct
_atom_sites_solution_secondary difmap
_audit_creation_method SHELXLTL
_cell_angle_alpha 79.768(2)
_cell_angle_beta 78.065(2)
_cell_angle_gamma 69.549(2)
_cell_formula_units_Z 1
_cell_length_a 9.0470(11)
_cell_length_b 10.1467(12)
_cell_length_c 13.3148(16)
_cell_measurement_reflns_used 3215
_cell_measurement_temperature 173(2)
_cell_measurement_theta_max 0.00
_cell_measurement_theta_min 0.00
_cell_volume 1113.0(2)
_computing_cell_refinement 'Bruker SAINT'
_computing_data_collection 'Bruker SMART'
_computing_data_reduction 'Bruker SAINT'
_computing_molecular_graphics 'Bruker SHELXTL'
_computing_publication_material 'Bruker SHELXTL'
_computing_structure_refinement 'Bruker SHELXTL'
_computing_structure_solution 'Bruker SHELXTL'
_diffrn_ambient_temperature 173(2)
_diffrn_measured_fraction_theta_full 0.991
_diffrn_measured_fraction_theta_max 0.991
_diffrn_measurement_device_type 'Bruker Apex CCD area detector'
_diffrn_measurement_method 'phi and omega scans'
_diffrn_radiation_monochromator graphite
_diffrn_radiation_source 'fine-focus sealed tube'
_diffrn_radiation_type MoK\a
_diffrn_radiation_wavelength 0.71073
_diffrn_reflns_av_R_equivalents 0.0227
_diffrn_reflns_av_sigmaI/netI 0.0316
_diffrn_reflns_limit_h_max 11
_diffrn_reflns_limit_h_min -11
_diffrn_reflns_limit_k_max 12
_diffrn_reflns_limit_k_min -12
_diffrn_reflns_limit_l_max 16
_diffrn_reflns_limit_l_min -16
_diffrn_reflns_number 12538
_diffrn_reflns_theta_full 27.00
_diffrn_reflns_theta_max 27.00
_diffrn_reflns_theta_min 2.16
_exptl_absorpt_coefficient_mu 0.126
_exptl_absorpt_correction_T_max 0.9826
_exptl_absorpt_correction_T_min 0.9645
_exptl_absorpt_correction_type multi-scan
_exptl_absorpt_process_details SADABS
_exptl_crystal_colour red
_exptl_crystal_density_diffrn 1.264
_exptl_crystal_density_method 'not measured'
_exptl_crystal_description block
_exptl_crystal_F_000 442
_exptl_crystal_size_max 0.29
_exptl_crystal_size_mid 0.23
_exptl_crystal_size_min 0.14
_refine_diff_density_max 0.328
_refine_diff_density_min -0.212
_refine_diff_density_rms 0.045
_refine_ls_extinction_method none
_refine_ls_goodness_of_fit_ref 1.017
_refine_ls_hydrogen_treatment refall
_refine_ls_matrix_type full
_refine_ls_number_parameters 365
_refine_ls_number_reflns 4806
_refine_ls_number_restraints 0
_refine_ls_restrained_S_all 1.017
_refine_ls_R_factor_all 0.0597
_refine_ls_R_factor_gt 0.0469
_refine_ls_shift/su_max 0.001
_refine_ls_shift/su_mean 0.000
_refine_ls_structure_factor_coef Fsqd
_refine_ls_weighting_details 'calc w=1/[\s^2^(Fo^2^)+(0.0695P)^2^+0.2394P] where P=(Fo^2^+2Fc^2^)/3'
_refine_ls_weighting_scheme calc
_refine_ls_wR_factor_gt 0.1188
_refine_ls_wR_factor_ref 0.1301
_reflns_number_gt 3866
_reflns_number_total 4806
_reflns_threshold_expression >2sigma(I)
_cod_data_source_file ol200525g_si_004.cif
_cod_data_source_block mh65
_cod_depositor_comments
;
The following automatic conversions were performed:

'_symmetry_cell_setting' value 'Triclinic' changed to 'triclinic'
according to /home/saulius/struct/CIF-dictionaries/cif_core.dic
dictionary named 'cif_core.dic' version 2.4.1 from 2010-06-29.

Automatic conversion script
Id: cif_fix_values 1715 2011-07-08 13:25:40Z adriana 
;
_cod_original_sg_symbol_H-M P-1
_cod_database_code 1502122

loop_
_symmetry_equiv_pos_as_xyz
'x, y, z'
'-x, -y, -z'

loop_
_atom_site_label
_atom_site_type_symbol
_atom_site_fract_x
_atom_site_fract_y
_atom_site_fract_z
_atom_site_U_iso_or_equiv
_atom_site_adp_type
_atom_site_occupancy
_atom_site_symmetry_multiplicity
_atom_site_calc_flag
Si1 Si 0.36385(6) 0.79647(5) 0.17792(4) 0.03308(15) Uani 1 1 d
O1 O -0.13588(17) 0.86171(14) 0.34671(11) 0.0544(4) Uani 1 1 d
C1 C 0.0964(2) 0.57095(18) 0.42660(12) 0.0345(4) Uani 1 1 d
C2 C -0.0697(2) 0.63039(18) 0.44954(12) 0.0343(4) Uani 1 1 d
C3 C -0.1653(2) 0.56253(18) 0.51991(12) 0.0341(4) Uani 1 1 d
C4 C -0.1767(2) 0.77071(19) 0.40578(14) 0.0403(4) Uani 1 1 d
C5 C -0.3420(2) 0.77486(19) 0.45338(13) 0.0390(4) Uani 1 1 d
C6 C -0.3352(2) 0.65236(19) 0.52264(13) 0.0372(4) Uani 1 1 d
C7 C -0.4741(2) 0.6324(2) 0.57711(17) 0.0494(5) Uani 1 1 d
C8 C -0.6188(3) 0.7360(3) 0.55898(19) 0.0587(6) Uani 1 1 d
C9 C -0.6250(3) 0.8544(2) 0.48969(18) 0.0538(5) Uani 1 1 d
C10 C -0.4853(2) 0.8763(2) 0.43579(16) 0.0465(5) Uani 1 1 d
C11 C 0.1895(2) 0.64021(18) 0.34928(13) 0.0371(4) Uani 1 1 d
C12 C 0.2661(2) 0.69643(19) 0.28255(14) 0.0387(4) Uani 1 1 d
C13 C 0.5852(2) 0.70966(17) 0.16353(14) 0.0355(4) Uani 1 1 d
C14 C 0.6807(2) 0.7307(2) 0.06964(16) 0.0460(5) Uani 1 1 d
C15 C 0.8459(3) 0.6731(2) 0.0575(2) 0.0548(6) Uani 1 1 d
C16 C 0.9190(3) 0.5894(2) 0.13884(19) 0.0529(5) Uani 1 1 d
C17 C 0.8271(2) 0.5650(2) 0.23186(17) 0.0467(5) Uani 1 1 d
C18 C 0.6627(2) 0.6257(2) 0.24436(15) 0.0403(4) Uani 1 1 d
C19 C 0.29459(19) 0.79578(18) 0.05549(13) 0.0344(4) Uani 1 1 d
C20 C 0.2245(2) 0.9201(2) -0.00503(15) 0.0417(4) Uani 1 1 d
C21 C 0.1803(3) 0.9167(3) -0.09811(17) 0.0555(6) Uani 1 1 d
C22 C 0.2049(3) 0.7887(3) -0.13135(19) 0.0615(6) Uani 1 1 d
C23 C 0.2725(3) 0.6646(3) -0.07265(19) 0.0582(6) Uani 1 1 d
C24 C 0.3176(2) 0.6675(2) 0.01978(16) 0.0453(5) Uani 1 1 d
C25 C 0.3057(2) 0.97990(18) 0.21356(13) 0.0351(4) Uani 1 1 d
C26 C 0.1569(2) 1.0441(2) 0.26918(18) 0.0496(5) Uani 1 1 d
C27 C 0.1166(3) 1.1805(2) 0.2948(2) 0.0597(6) Uani 1 1 d
C28 C 0.2225(3) 1.2549(2) 0.26476(18) 0.0538(5) Uani 1 1 d
C29 C 0.3717(3) 1.1924(2) 0.21087(17) 0.0523(5) Uani 1 1 d
C30 C 0.4127(3) 1.0561(2) 0.18609(15) 0.0458(5) Uani 1 1 d
H7 H -0.470(2) 0.555(2) 0.6244(17) 0.049(6) Uiso 1 1 d
H8 H -0.715(3) 0.719(2) 0.5925(18) 0.064(7) Uiso 1 1 d
H9 H -0.721(3) 0.920(3) 0.4786(18) 0.063(7) Uiso 1 1 d
H10 H -0.485(2) 0.965(2) 0.3826(16) 0.047(5) Uiso 1 1 d
H14 H 0.630(3) 0.784(2) 0.0110(18) 0.060(6) Uiso 1 1 d
H15 H 0.897(3) 0.689(3) -0.003(2) 0.065(7) Uiso 1 1 d
H16 H 1.031(3) 0.547(2) 0.1295(17) 0.061(6) Uiso 1 1 d
H17 H 0.871(3) 0.510(2) 0.2895(18) 0.060(6) Uiso 1 1 d
H18 H 0.599(3) 0.610(2) 0.3120(17) 0.052(6) Uiso 1 1 d
H20 H 0.207(2) 1.007(2) 0.0165(15) 0.039(5) Uiso 1 1 d
H21 H 0.135(3) 1.002(3) -0.1358(19) 0.065(7) Uiso 1 1 d
H22 H 0.172(3) 0.785(3) -0.193(2) 0.081(8) Uiso 1 1 d
H23 H 0.291(3) 0.583(3) -0.0956(19) 0.073(8) Uiso 1 1 d
H24 H 0.368(3) 0.582(2) 0.0600(17) 0.054(6) Uiso 1 1 d
H26 H 0.083(3) 0.988(2) 0.2941(17) 0.061(6) Uiso 1 1 d
H27 H 0.018(3) 1.212(3) 0.336(2) 0.080(8) Uiso 1 1 d
H28 H 0.195(3) 1.348(2) 0.2823(16) 0.055(6) Uiso 1 1 d
H29 H 0.449(3) 1.237(3) 0.1957(19) 0.071(7) Uiso 1 1 d
H30 H 0.523(3) 1.012(2) 0.1518(17) 0.063(7) Uiso 1 1 d

loop_
_atom_site_aniso_label
_atom_site_aniso_U_11
_atom_site_aniso_U_22
_atom_site_aniso_U_33
_atom_site_aniso_U_23
_atom_site_aniso_U_13
_atom_site_aniso_U_12
Si1 0.0345(3) 0.0294(3) 0.0315(3) 0.00071(18) 0.00010(19) -0.01064(19)
O1 0.0599(9) 0.0408(8) 0.0516(8) 0.0115(6) -0.0019(7) -0.0150(7)
C1 0.0428(10) 0.0343(9) 0.0267(8) -0.0018(7) -0.0011(7) -0.0160(7)
C2 0.0431(10) 0.0330(9) 0.0257(8) -0.0024(7) -0.0020(7) -0.0135(7)
C3 0.0405(9) 0.0356(9) 0.0259(8) -0.0035(7) -0.0018(7) -0.0140(7)
C4 0.0517(11) 0.0336(9) 0.0321(9) -0.0004(7) -0.0059(8) -0.0116(8)
C5 0.0471(11) 0.0370(10) 0.0313(9) -0.0046(7) -0.0065(8) -0.0109(8)
C6 0.0413(10) 0.0371(9) 0.0317(9) -0.0054(7) -0.0043(7) -0.0110(8)
C7 0.0451(11) 0.0493(12) 0.0489(12) 0.0011(10) -0.0027(9) -0.0154(9)
C8 0.0392(11) 0.0653(15) 0.0651(14) -0.0044(11) -0.0030(10) -0.0134(10)
C9 0.0440(12) 0.0525(13) 0.0574(13) -0.0061(10) -0.0146(10) -0.0028(10)
C10 0.0514(12) 0.0428(11) 0.0423(11) -0.0050(9) -0.0127(9) -0.0084(9)
C11 0.0422(10) 0.0345(9) 0.0320(9) -0.0022(7) -0.0020(7) -0.0123(8)
C12 0.0409(10) 0.0344(9) 0.0357(9) -0.0007(7) -0.0004(8) -0.0107(8)
C13 0.0381(9) 0.0284(8) 0.0377(9) -0.0036(7) -0.0023(7) -0.0101(7)
C14 0.0421(11) 0.0396(10) 0.0463(11) 0.0016(9) 0.0023(9) -0.0093(8)
C15 0.0438(12) 0.0503(13) 0.0589(14) -0.0053(10) 0.0107(10) -0.0124(10)
C16 0.0359(11) 0.0482(12) 0.0735(15) -0.0175(11) -0.0065(10) -0.0083(9)
C17 0.0467(11) 0.0435(11) 0.0528(12) -0.0114(9) -0.0187(10) -0.0095(9)
C18 0.0447(10) 0.0403(10) 0.0385(10) -0.0081(8) -0.0073(8) -0.0150(8)
C19 0.0300(8) 0.0374(9) 0.0344(9) -0.0016(7) 0.0022(7) -0.0145(7)
C20 0.0394(10) 0.0429(11) 0.0395(10) -0.0012(8) -0.0031(8) -0.0128(8)
C21 0.0443(12) 0.0679(15) 0.0456(12) 0.0011(11) -0.0109(9) -0.0089(11)
C22 0.0484(13) 0.0885(19) 0.0500(13) -0.0206(12) -0.0122(10) -0.0163(12)
C23 0.0536(13) 0.0654(15) 0.0652(15) -0.0304(13) -0.0054(11) -0.0224(12)
C24 0.0445(11) 0.0418(11) 0.0503(12) -0.0062(9) -0.0040(9) -0.0165(9)
C25 0.0381(9) 0.0341(9) 0.0301(9) -0.0008(7) -0.0063(7) -0.0091(7)
C26 0.0372(10) 0.0456(11) 0.0654(14) -0.0139(10) -0.0067(9) -0.0097(9)
C27 0.0432(12) 0.0533(13) 0.0776(16) -0.0281(12) -0.0056(11) -0.0020(10)
C28 0.0636(14) 0.0367(11) 0.0639(14) -0.0154(10) -0.0234(11) -0.0076(10)
C29 0.0641(14) 0.0420(11) 0.0546(13) -0.0041(9) -0.0080(10) -0.0234(10)
C30 0.0515(12) 0.0402(10) 0.0431(11) -0.0021(8) 0.0010(9) -0.0178(9)

loop_
_atom_type_symbol
_atom_type_description
_atom_type_scat_dispersion_real
_atom_type_scat_dispersion_imag
_atom_type_scat_source
C C 0.0033 0.0016 'International Tables Vol C Tables 4.2.6.8 and 6.1.1.4'
H H 0.0000 0.0000 'International Tables Vol C Tables 4.2.6.8 and 6.1.1.4'
O O 0.0106 0.0060 'International Tables Vol C Tables 4.2.6.8 and 6.1.1.4'
Si Si 0.0817 0.0704 'International Tables Vol C Tables 4.2.6.8 and 6.1.1.4'

loop_
_geom_angle_atom_site_label_1
_geom_angle_atom_site_label_2
_geom_angle_atom_site_label_3
_geom_angle
_geom_angle_site_symmetry_1
_geom_angle_site_symmetry_3
C12 Si1 C19 108.30(8) . .
C12 Si1 C13 109.66(8) . .
C19 Si1 C13 109.15(8) . .
C12 Si1 C25 107.21(8) . .
C19 Si1 C25 111.67(8) . .
C13 Si1 C25 110.79(8) . .
C2 C1 C3 116.29(15) . 2_566
C2 C1 C11 121.41(15) . .
C3 C1 C11 122.24(16) 2_566 .
C3 C2 C1 123.08(15) . .
C3 C2 C4 108.29(15) . .
C1 C2 C4 128.62(15) . .
C2 C3 C1 120.61(16) . 2_566
C2 C3 C6 108.93(15) . .
C1 C3 C6 130.45(16) 2_566 .
O1 C4 C5 127.58(17) . .
O1 C4 C2 127.19(18) . .
C5 C4 C2 105.21(15) . .
C10 C5 C6 121.85(18) . .
C10 C5 C4 129.07(17) . .
C6 C5 C4 109.07(16) . .
C7 C6 C5 119.91(18) . .
C7 C6 C3 131.64(17) . .
C5 C6 C3 108.44(15) . .
C6 C7 C8 117.8(2) . .
C6 C7 H7 120.0(13) . .
C8 C7 H7 122.1(13) . .
C9 C8 C7 122.0(2) . .
C9 C8 H8 119.6(15) . .
C7 C8 H8 118.2(15) . .
C8 C9 C10 120.4(2) . .
C8 C9 H9 120.5(15) . .
C10 C9 H9 119.1(15) . .
C5 C10 C9 117.93(19) . .
C5 C10 H10 119.5(11) . .
C9 C10 H10 122.6(11) . .
C12 C11 C1 178.07(19) . .
C11 C12 Si1 174.13(17) . .
C14 C13 C18 117.11(17) . .
C14 C13 Si1 119.98(14) . .
C18 C13 Si1 122.89(14) . .
C15 C14 C13 121.6(2) . .
C15 C14 H14 119.4(14) . .
C13 C14 H14 119.0(14) . .
C16 C15 C14 119.9(2) . .
C16 C15 H15 123.4(17) . .
C14 C15 H15 116.6(17) . .
C17 C16 C15 119.6(2) . .
C17 C16 H16 120.7(14) . .
C15 C16 H16 119.7(14) . .
C16 C17 C18 120.3(2) . .
C16 C17 H17 122.8(14) . .
C18 C17 H17 116.9(14) . .
C17 C18 C13 121.54(18) . .
C17 C18 H18 119.1(12) . .
C13 C18 H18 119.3(12) . .
C20 C19 C24 117.69(18) . .
C20 C19 Si1 122.18(14) . .
C24 C19 Si1 120.09(14) . .
C21 C20 C19 121.1(2) . .
C21 C20 H20 118.9(12) . .
C19 C20 H20 120.0(12) . .
C22 C21 C20 119.8(2) . .
C22 C21 H21 122.0(15) . .
C20 C21 H21 118.2(15) . .
C23 C22 C21 120.2(2) . .
C23 C22 H22 119.1(16) . .
C21 C22 H22 120.7(16) . .
C22 C23 C24 120.1(2) . .
C22 C23 H23 119.6(17) . .
C24 C23 H23 120.3(17) . .
C23 C24 C19 121.1(2) . .
C23 C24 H24 120.9(13) . .
C19 C24 H24 118.0(13) . .
C26 C25 C30 117.82(18) . .
C26 C25 Si1 121.67(14) . .
C30 C25 Si1 120.50(14) . .
C27 C26 C25 120.6(2) . .
C27 C26 H26 120.7(13) . .
C25 C26 H26 118.6(13) . .
C28 C27 C26 120.6(2) . .
C28 C27 H27 124.8(16) . .
C26 C27 H27 114.6(17) . .
C27 C28 C29 119.8(2) . .
C27 C28 H28 120.5(13) . .
C29 C28 H28 119.7(13) . .
C28 C29 C30 119.7(2) . .
C28 C29 H29 121.5(16) . .
C30 C29 H29 118.6(16) . .
C29 C30 C25 121.5(2) . .
C29 C30 H30 117.9(13) . .
C25 C30 H30 120.5(13) . .

loop_
_geom_bond_atom_site_label_1
_geom_bond_atom_site_label_2
_geom_bond_distance
_geom_bond_site_symmetry_2
Si1 C12 1.8355(18) .
Si1 C19 1.8654(18) .
Si1 C13 1.8688(18) .
Si1 C25 1.8688(18) .
O1 C4 1.211(2) .
C1 C2 1.400(2) .
C1 C3 1.407(2) 2_566
C1 C11 1.436(2) .
C2 C3 1.397(2) .
C2 C4 1.510(2) .
C3 C1 1.407(2) 2_566
C3 C6 1.485(2) .
C4 C5 1.487(3) .
C5 C10 1.380(3) .
C5 C6 1.401(2) .
C6 C7 1.376(3) .
C7 C8 1.399(3) .
C7 H7 0.91(2) .
C8 C9 1.370(3) .
C8 H8 0.95(2) .
C9 C10 1.388(3) .
C9 H9 0.92(2) .
C10 H10 1.04(2) .
C11 C12 1.198(2) .
C13 C14 1.393(3) .
C13 C18 1.395(3) .
C14 C15 1.388(3) .
C14 H14 0.97(2) .
C15 C16 1.381(3) .
C15 H15 0.86(2) .
C16 C17 1.377(3) .
C16 H16 0.94(2) .
C17 C18 1.383(3) .
C17 H17 0.94(2) .
C18 H18 0.98(2) .
C19 C20 1.390(3) .
C19 C24 1.398(3) .
C20 C21 1.388(3) .
C20 H20 0.921(19) .
C21 C22 1.376(4) .
C21 H21 0.92(2) .
C22 C23 1.372(4) .
C22 H22 0.94(3) .
C23 C24 1.382(3) .
C23 H23 0.88(3) .
C24 H24 0.95(2) .
C25 C26 1.390(3) .
C25 C30 1.394(3) .
C26 C27 1.389(3) .
C26 H26 0.99(2) .
C27 C28 1.374(3) .
C27 H27 0.92(3) .
C28 C29 1.379(3) .
C28 H28 0.95(2) .
C29 C30 1.383(3) .
C29 H29 0.93(3) .
C30 H30 0.99(2) .

loop_
_geom_torsion_atom_site_label_1
_geom_torsion_atom_site_label_2
_geom_torsion_atom_site_label_3
_geom_torsion_atom_site_label_4
_geom_torsion
_geom_torsion_site_symmetry_1
_geom_torsion_site_symmetry_4
C3 C1 C2 C3 -1.1(3) 2_566 .
C11 C1 C2 C3 176.22(16) . .
C3 C1 C2 C4 179.70(17) 2_566 .
C11 C1 C2 C4 -3.0(3) . .
C1 C2 C3 C1 1.1(3) . 2_566
C4 C2 C3 C1 -179.52(16) . 2_566
C1 C2 C3 C6 -177.91(15) . .
C4 C2 C3 C6 1.47(19) . .
C3 C2 C4 O1 175.82(19) . .
C1 C2 C4 O1 -4.8(3) . .
C3 C2 C4 C5 -2.41(19) . .
C1 C2 C4 C5 176.92(17) . .
O1 C4 C5 C10 5.4(3) . .
C2 C4 C5 C10 -176.35(18) . .
O1 C4 C5 C6 -175.72(19) . .
C2 C4 C5 C6 2.50(19) . .
C10 C5 C6 C7 -1.5(3) . .
C4 C5 C6 C7 179.55(17) . .
C10 C5 C6 C3 177.26(16) . .
C4 C5 C6 C3 -1.68(19) . .
C2 C3 C6 C7 178.69(19) . .
C1 C3 C6 C7 -0.2(3) 2_566 .
C2 C3 C6 C5 0.12(19) . .
C1 C3 C6 C5 -178.76(18) 2_566 .
C5 C6 C7 C8 1.3(3) . .
C3 C6 C7 C8 -177.2(2) . .
C6 C7 C8 C9 -0.1(4) . .
C7 C8 C9 C10 -1.0(4) . .
C6 C5 C10 C9 0.4(3) . .
C4 C5 C10 C9 179.13(18) . .
C8 C9 C10 C5 0.8(3) . .
C2 C1 C11 C12 -81(6) . .
C3 C1 C11 C12 96(6) 2_566 .
C1 C11 C12 Si1 79(6) . .
C19 Si1 C12 C11 -63.5(17) . .
C13 Si1 C12 C11 177.5(17) . .
C25 Si1 C12 C11 57.1(17) . .
C12 Si1 C13 C14 156.19(15) . .
C19 Si1 C13 C14 37.70(17) . .
C25 Si1 C13 C14 -85.66(16) . .
C12 Si1 C13 C18 -25.52(17) . .
C19 Si1 C13 C18 -144.02(15) . .
C25 Si1 C13 C18 92.63(16) . .
C18 C13 C14 C15 -1.3(3) . .
Si1 C13 C14 C15 177.10(16) . .
C13 C14 C15 C16 1.8(3) . .
C14 C15 C16 C17 -0.6(3) . .
C15 C16 C17 C18 -1.0(3) . .
C16 C17 C18 C13 1.5(3) . .
C14 C13 C18 C17 -0.4(3) . .
Si1 C13 C18 C17 -178.73(14) . .
C12 Si1 C19 C20 124.38(15) . .
C13 Si1 C19 C20 -116.29(15) . .
C25 Si1 C19 C20 6.55(17) . .
C12 Si1 C19 C24 -57.96(16) . .
C13 Si1 C19 C24 61.38(15) . .
C25 Si1 C19 C24 -175.78(14) . .
C24 C19 C20 C21 -0.6(3) . .
Si1 C19 C20 C21 177.16(15) . .
C19 C20 C21 C22 0.4(3) . .
C20 C21 C22 C23 0.2(3) . .
C21 C22 C23 C24 -0.6(4) . .
C22 C23 C24 C19 0.4(3) . .
C20 C19 C24 C23 0.2(3) . .
Si1 C19 C24 C23 -177.60(16) . .
C12 Si1 C25 C26 -33.05(18) . .
C19 Si1 C25 C26 85.43(17) . .
C13 Si1 C25 C26 -152.68(15) . .
C12 Si1 C25 C30 145.96(15) . .
C19 Si1 C25 C30 -95.56(16) . .
C13 Si1 C25 C30 26.33(17) . .
C30 C25 C26 C27 0.9(3) . .
Si1 C25 C26 C27 179.94(17) . .
C25 C26 C27 C28 0.7(4) . .
C26 C27 C28 C29 -1.6(4) . .
C27 C28 C29 C30 1.0(3) . .
C28 C29 C30 C25 0.6(3) . .
C26 C25 C30 C29 -1.5(3) . .
Si1 C25 C30 C29 179.42(16) . .
